data_9000541
loop_
_publ_author_name
'Hazen, R. M.'

_publ_section_title
;
 Effects of temperature and pressure on the crystal structure of forsterite
 T = 23 C P = 50 kb
 olivine
;
_journal_name_full 'American Mineralogist'
_journal_page_first 1280
_journal_page_last 1293
_journal_volume 61
_journal_year 1976
_chemical_formula_sum 'Mg2 O4 Si'
_chemical_name_mineral Forsterite
_space_group_IT_number 62
_symmetry_space_group_name_Hall '-P 2c 2ab'
_symmetry_space_group_name_H-M 'P b n m'
_cell_angle_alpha 90
_cell_angle_beta 90
_cell_angle_gamma 90
_cell_length_a 4.712
_cell_length_b 9.97
_cell_length_c 5.955
_cell_formula_units_Z 4
_cell_volume 279.758
_database_code_amcsd 0000552
_diffrn_ambient_pressure 5e+06
_diffrn_ambient_temperature 296.15
_exptl_crystal_density_diffrn 3.340
_cod_original_formula_sum 'Si Mg2 O4'
_cod_database_code 9000541

loop_
_space_group_symop_operation_xyz
x,y,z
x,y,1/2-z
-x,-y,1/2+z
1/2+x,1/2-y,1/2+z
1/2-x,1/2+y,1/2-z
1/2-x,1/2+y,z
1/2+x,1/2-y,-z
-x,-y,-z

loop_
_atom_site_label
_atom_site_fract_x
_atom_site_fract_y
_atom_site_fract_z
_atom_site_U_iso_or_equiv
Si 0.42800 0.10100 0.25000 0.00887
Mg1 0.00000 0.00000 0.00000 0.00253
Mg2 0.99300 0.28300 0.25000 0.00760
O1 0.77600 0.10300 0.25000 0.00127
O2 0.22800 0.44000 0.25000 0.00507
O3 0.28100 0.15300 0.03200 0.00760

loop_
_cod_related_entry_id
_cod_related_entry_database
_cod_related_entry_code
1 AMCSD 0000552
